data_7120078
loop_
_publ_author_name
'Prades, Amparo'
'N\'u\~nez-Pert\'i\~nez, Samuel'
'Riera, Antoni'
'Verdaguer, Xavier'

_publ_section_title
;
 P-Stereogenic bisphosphines with a hydrazine backbone: from N-N
 atropoisomerism to double nitrogen inversion.
;
_journal_issue 33
_journal_name_full 'Chemical communications (Cambridge, England)'
_journal_page_first 4605
_journal_page_last 4608
_journal_paper_doi 10.1039/c7cc01944k
_journal_volume 53
_journal_year 2017
_chemical_absolute_configuration ad
_chemical_formula_sum 'C54 H54 B F24 N2 P2 Rh'
_chemical_formula_weight 1362.65
_chemical_name_systematic
;
 ?
;
_space_group_IT_number 4
_space_group_name_Hall 'P 2yb'
_symmetry_cell_setting monoclinic
_symmetry_space_group_name_Hall 'P 2yb'
_symmetry_space_group_name_H-M 'P 1 21 1'
_atom_sites_solution_hydrogens geom
_audit_creation_method SHELXL-2014
_audit_update_record
;
2017-02-17 deposited with the CCDC.
2017-03-31 downloaded from the CCDC.
;
_cell_angle_alpha 90
_cell_angle_beta 107.0548(12)
_cell_angle_gamma 90
_cell_formula_units_Z 2
_cell_length_a 12.92590(14)
_cell_length_b 12.42237(13)
_cell_length_c 18.1785(2)
_cell_measurement_reflns_used 57664
_cell_measurement_temperature 100(2)
_cell_measurement_theta_max 35.5100
_cell_measurement_theta_min 2.3950
_cell_volume 2790.57(6)
_computing_cell_refinement 'CrysAlisPro 1.171.38.37f (Rigaku OD, 2015)'
_computing_data_collection 'CrystalClear-SM Expert 2.1 b29 (Rigaku, 2013)'
_computing_data_reduction 'CrysAlisPro 1.171.38.37f (Rigaku OD, 2015)'
_computing_molecular_graphics 'SHELXL-2014 (Sheldrick, 2014)'
_computing_publication_material 'SHELXL-2014 (Sheldrick, 2014)'
_computing_structure_refinement 'SHELXL-2014 (Sheldrick, 2014)'
_computing_structure_solution Sir2011
_diffrn_ambient_temperature 100(2)
_diffrn_detector_area_resol_mean 5.8140
_diffrn_detector_type 'PILATUS 200K'
_diffrn_measured_fraction_theta_full 0.999
_diffrn_measured_fraction_theta_max 0.961
_diffrn_measurement_device_type '1/4chi goniometer'
_diffrn_measurement_method
;
 Fullsphere data collection, phi and omega scans
;
_diffrn_measurement_specimen_support 'magnetic support with MicroMount'
_diffrn_radiation_monochromator 'Confocal Max Flux optic'
_diffrn_radiation_type MoK\a
_diffrn_radiation_wavelength 0.7107
_diffrn_reflns_av_R_equivalents 0.0177
_diffrn_reflns_av_unetI/netI 0.0164
_diffrn_reflns_Laue_measured_fraction_full 0.999
_diffrn_reflns_Laue_measured_fraction_max 0.961
_diffrn_reflns_limit_h_max 20
_diffrn_reflns_limit_h_min -21
_diffrn_reflns_limit_k_max 20
_diffrn_reflns_limit_k_min -20
_diffrn_reflns_limit_l_max 29
_diffrn_reflns_limit_l_min -28
_diffrn_reflns_number 84093
_diffrn_reflns_point_group_measured_fraction_full 0.999
_diffrn_reflns_point_group_measured_fraction_max 0.940
_diffrn_reflns_theta_full 25.242
_diffrn_reflns_theta_max 35.492
_diffrn_reflns_theta_min 2.015
_diffrn_source 'Microfocus rotating anode X-ray tube'
_diffrn_source_current 24
_diffrn_source_power 50
_diffrn_source_size '0.2 mm x 0.2 mm fine focus'
_diffrn_source_type 'Rigaku MicroMax-007HF'
_exptl_absorpt_coefficient_mu 0.484
_exptl_absorpt_correction_T_max 0.953
_exptl_absorpt_correction_T_min 0.733
_exptl_absorpt_correction_type multi-scan
_exptl_absorpt_process_details
;
CrysAlisPro 1.171.38.37f (Rigaku Oxford Diffraction, 2015)
Empirical absorption correction using spherical harmonics,
 implemented in SCALE3 ABSPACK scaling algorithm.
;
_exptl_crystal_colour Yellow
_exptl_crystal_density_diffrn 1.622
_exptl_crystal_description Block
_exptl_crystal_F_000 1376
_exptl_crystal_size_max 0.15
_exptl_crystal_size_mid 0.15
_exptl_crystal_size_min 0.1
_refine_diff_density_max 0.574
_refine_diff_density_min -0.305
_refine_diff_density_rms 0.050
_refine_ls_abs_structure_details
;
 Flack x determined using 10822 quotients [(I+)-(I-)]/[(I+)+(I-)]
 (Parsons, Flack and Wagner, Acta Cryst. B69 (2013) 249-259).
;
_refine_ls_abs_structure_Flack -0.022(2)
_refine_ls_extinction_method none
_refine_ls_goodness_of_fit_ref 1.052
_refine_ls_hydrogen_treatment constr
_refine_ls_matrix_type full
_refine_ls_number_parameters 819
_refine_ls_number_reflns 23935
_refine_ls_number_restraints 85
_refine_ls_restrained_S_all 1.091
_refine_ls_R_factor_all 0.0204
_refine_ls_R_factor_gt 0.0198
_refine_ls_shift/su_max 0.025
_refine_ls_shift/su_mean 0.001
_refine_ls_structure_factor_coef Fsqd
_refine_ls_weighting_details 'w=1/[\s^2^(Fo^2^)+(0.0328P)^2^+0.3360P] where P=(Fo^2^+2Fc^2^)/3'
_refine_ls_weighting_scheme calc
_refine_ls_wR_factor_gt 0.0529
_refine_ls_wR_factor_ref 0.0531
_reflns_Friedel_coverage 0.885
_reflns_Friedel_fraction_full 0.999
_reflns_Friedel_fraction_max 0.916
_reflns_number_gt 23454
_reflns_number_total 23935
_reflns_threshold_expression 'I > 2\s(I)'
_cod_data_source_file c7cc01944k2.cif
_cod_data_source_block APR11
_cod_depositor_comments
;
The following automatic conversions were performed:

'_symmetry_cell_setting' value 'Monoclinic' changed to 'monoclinic'
according to
/home/data/users/saulius/crontab/automatic-downloads/current/RSC/lib/dictionaries/cif_core.dic
dictionary named 'cif_core.dic' version 2.4.2 from 2011-04-26.

'_exptl_absorpt_correction_type' value 'Multi-scan' changed to
'multi-scan' according to
/home/data/users/saulius/crontab/automatic-downloads/current/RSC/lib/dictionaries/cif_core.dic
dictionary named 'cif_core.dic' version 2.4.2 from 2011-04-26.

Automatic conversion script
Id: cif_fix_values 4973 2017-02-22 13:04:09Z antanas 
;
_cod_original_cell_volume 2790.56(6)
_cod_original_sg_symbol_H-M P2(1)
_cod_database_code 7120078
_shelx_space_group_comment
;
The symmetry employed for this shelxl refinement is uniquely defined
by the following loop, which should always be used as a source of
symmetry information in preference to the above space-group names.
They are only intended as comments.
;
_shelx_estimated_absorpt_t_min 0.931
_shelx_estimated_absorpt_t_max 0.953
_shelxl_version_number 2014-3

loop_
_space_group_symop_operation_xyz
'x, y, z'
'-x, y+1/2, -z'

loop_
_atom_site_label
_atom_site_type_symbol
_atom_site_fract_x
_atom_site_fract_y
_atom_site_fract_z
_atom_site_U_iso_or_equiv
_atom_site_adp_type
_atom_site_occupancy
_atom_site_site_symmetry_order
_atom_site_calc_flag
_atom_site_refinement_flags_posn
_atom_site_refinement_flags_adp
_atom_site_refinement_flags_occupancy
_atom_site_disorder_assembly
_atom_site_disorder_group
B1A B 0.62833(10) 0.67683(10) 0.73419(7) 0.00923(19) Uani 1 1 d . . . . .
C1 C 0.10393(12) 0.37880(12) 0.68347(9) 0.0199(2) Uani 1 1 d . . . . .
H1 H 0.1683 0.3479 0.6777 0.024 Uiso 1 1 calc R U . . .
C2 C 0.11167(13) 0.42336(12) 0.75519(10) 0.0206(3) Uani 1 1 d . . . . .
H2 H 0.1796 0.4170 0.7935 0.025 Uiso 1 1 calc R U . . .
C3 C 0.02225(14) 0.48131(13) 0.77848(10) 0.0234(3) Uani 1 1 d . . . . .
H3A H -0.0255 0.5184 0.7329 0.028 Uiso 1 1 calc R U . . .
H3B H 0.0552 0.5368 0.8173 0.028 Uiso 1 1 calc R U . . .
C4 C -0.04681(13) 0.40512(13) 0.81185(9) 0.0227(3) Uani 1 1 d . . . . .
H4B H -0.0092 0.3939 0.8672 0.027 Uiso 1 1 calc R U . . .
H4C H -0.1167 0.4409 0.8080 0.027 Uiso 1 1 calc R U . . .
C5 C -0.06958(11) 0.29692(12) 0.77326(9) 0.0183(2) Uani 1 1 d . . . . .
H5 H -0.0682 0.2365 0.8055 0.022 Uiso 1 1 calc R U . . .
C6 C -0.09211(11) 0.27733(12) 0.69588(9) 0.0182(2) Uani 1 1 d . . . . .
H6 H -0.1033 0.2044 0.6799 0.022 Uiso 1 1 calc R U . . .
C7 C -0.10097(12) 0.36036(12) 0.63350(9) 0.0197(2) Uani 1 1 d . . . . .
H7A H -0.1222 0.4304 0.6507 0.024 Uiso 1 1 calc R U . . .
H7B H -0.1583 0.3383 0.5866 0.024 Uiso 1 1 calc R U . . .
C8 C 0.00607(13) 0.37366(13) 0.61411(9) 0.0221(3) Uani 1 1 d . . . . .
H8A H 0.0146 0.3125 0.5814 0.027 Uiso 1 1 calc R U . . .
H8B H 0.0026 0.4404 0.5837 0.027 Uiso 1 1 calc R U . . .
C9 C 0.38145(10) 0.02348(12) 0.79089(8) 0.0181(2) Uani 1 1 d . . . . .
H9c H 0.4033 -0.0461 0.8175 0.022 Uiso 1 1 calc R U . . .
H9B H 0.4435 0.0738 0.8058 0.022 Uiso 1 1 calc R U . . .
C10 C 0.34261(11) 0.00836(12) 0.70465(9) 0.0188(2) Uani 1 1 d . . . . .
C11 C 0.22028(11) 0.01101(12) 0.68168(8) 0.0174(2) Uani 1 1 d . . . . .
H11C H 0.1916 0.0778 0.6533 0.021 Uiso 1 1 calc R U . . .
H11B H 0.1886 -0.0520 0.6496 0.021 Uiso 1 1 calc R U . . .
C12 C 0.40394(13) 0.00078(15) 0.65780(11) 0.0269(3) Uani 1 1 d . . . . .
H12B H 0.4805 0.0048 0.6779 0.032 Uiso 1 1 calc R U . . .
H12C H 0.3713 -0.0087 0.6041 0.032 Uiso 1 1 calc R U . . .
C13 C 0.35719(12) 0.26751(13) 0.75500(11) 0.0244(3) Uani 1 1 d . . . . .
H14A H 0.3393 0.2381 0.7027 0.037 Uiso 1 1 calc R U . . .
H14B H 0.4326 0.2506 0.7826 0.037 Uiso 1 1 calc R U . . .
H14C H 0.3473 0.3458 0.7524 0.037 Uiso 1 1 calc R U . . .
C14 C 0.33337(10) 0.24548(17) 0.90849(8) 0.0237(3) Uani 1 1 d . . . . .
C15 C 0.25846(14) 0.21369(17) 0.95630(9) 0.0305(4) Uani 1 1 d . . . . .
H38A H 0.2891 0.2393 1.0092 0.046 Uiso 1 1 calc R U . . .
H38B H 0.2513 0.1352 0.9564 0.046 Uiso 1 1 calc R U . . .
H38C H 0.1871 0.2462 0.9339 0.046 Uiso 1 1 calc R U . . .
C16 C 0.07896(12) 0.00377(13) 0.85861(8) 0.0198(2) Uani 1 1 d . . . . .
H16A H 0.1508 0.0141 0.8953 0.030 Uiso 1 1 calc R U . . .
H16B H 0.0622 -0.0733 0.8533 0.030 Uiso 1 1 calc R U . . .
H16C H 0.0247 0.0408 0.8773 0.030 Uiso 1 1 calc R U . . .
C17 C 0.44121(14) 0.1859(2) 0.94090(12) 0.0391(5) Uani 1 1 d . . . . .
H36A H 0.4279 0.1081 0.9398 0.059 Uiso 1 1 calc R U . . .
H36B H 0.4754 0.2090 0.9940 0.059 Uiso 1 1 calc R U . . .
H36C H 0.4892 0.2025 0.9095 0.059 Uiso 1 1 calc R U . . .
C18 C -0.02853(10) -0.02247(11) 0.69592(7) 0.0143(2) Uani 1 1 d . . . . .
C19 C -0.04987(12) 0.01826(13) 0.61301(8) 0.0199(2) Uani 1 1 d . . . . .
H18A H -0.1146 -0.0170 0.5798 0.030 Uiso 1 1 calc R U . . .
H18B H 0.0125 0.0014 0.5947 0.030 Uiso 1 1 calc R U . . .
H18C H -0.0611 0.0963 0.6117 0.030 Uiso 1 1 calc R U . . .
C20 C 0.00306(12) -0.14198(12) 0.69955(10) 0.0220(3) Uani 1 1 d . . . . .
H19B H 0.0672 -0.1507 0.6818 0.033 Uiso 1 1 calc R U . . .
H19C H -0.0570 -0.1838 0.6664 0.033 Uiso 1 1 calc R U . . .
H19D H 0.0191 -0.1676 0.7527 0.033 Uiso 1 1 calc R U . . .
C21 C -0.13215(11) -0.01233(12) 0.72091(8) 0.0188(2) Uani 1 1 d . . . . .
H21D H -0.1930 -0.0448 0.6817 0.028 Uiso 1 1 calc R U . . .
H21B H -0.1475 0.0639 0.7269 0.028 Uiso 1 1 calc R U . . .
H21C H -0.1219 -0.0496 0.7700 0.028 Uiso 1 1 calc R U . . .
C22 C 0.35254(19) 0.36749(18) 0.91606(14) 0.0408(5) Uani 1 1 d . . . . .
H22A H 0.3953 0.3901 0.8823 0.061 Uiso 1 1 calc R U . . .
H22B H 0.3917 0.3852 0.9695 0.061 Uiso 1 1 calc R U . . .
H22C H 0.2828 0.4050 0.9012 0.061 Uiso 1 1 calc R U . . .
C1A C 0.71058(8) 0.74763(12) 0.80376(6) 0.00962(15) Uani 1 1 d . . . . .
C2A C 0.68736(10) 0.85209(10) 0.82362(7) 0.01137(18) Uani 1 1 d . . . . .
H2A H 0.6199 0.8838 0.7971 0.014 Uiso 1 1 calc R U . . .
C3A C 0.76107(10) 0.91071(10) 0.88157(7) 0.01235(18) Uani 1 1 d . . . . .
C4A C 0.85954(10) 0.86656(10) 0.92364(7) 0.01273(19) Uani 1 1 d . . . . .
H4A H 0.9086 0.9060 0.9638 0.015 Uiso 1 1 calc R U . . .
C5A C 0.81242(9) 0.70671(10) 0.84498(6) 0.01092(17) Uani 1 1 d . . . . .
H5A H 0.8335 0.6380 0.8314 0.013 Uiso 1 1 calc R U . . .
C6A C 0.73766(9) 1.02322(10) 0.89980(6) 0.0175(2) Uani 1 1 d D . . . .
C7A C 0.98721(10) 0.71012(11) 0.95103(7) 0.0147(2) Uani 1 1 d . . . . .
C8A C 0.64417(9) 0.54821(9) 0.75482(6) 0.00955(17) Uani 1 1 d . . . . .
C9A C 0.66403(9) 0.51485(9) 0.83181(6) 0.01039(17) Uani 1 1 d . . . . .
H9A H 0.6718 0.5681 0.8706 0.012 Uiso 1 1 calc R U . . .
C10A C 0.67264(10) 0.40723(10) 0.85315(7) 0.01099(18) Uani 1 1 d . . . . .
C11A C 0.65806(10) 0.32614(10) 0.79861(7) 0.01221(19) Uani 1 1 d . . . . .
H11A H 0.6641 0.2524 0.8132 0.015 Uiso 1 1 calc R U . . .
C12A C 0.63429(9) 0.35658(10) 0.72171(7) 0.01114(18) Uani 1 1 d . . . . .
C13A C 0.62818(9) 0.46496(10) 0.70029(6) 0.01098(18) Uani 1 1 d . . . . .
H13A H 0.6128 0.4829 0.6474 0.013 Uiso 1 1 calc R U . . .
C14A C 0.70186(12) 0.38179(11) 0.93739(7) 0.0158(2) Uani 1 1 d . . . . .
C15A C 0.61092(11) 0.27057(10) 0.66112(7) 0.0148(2) Uani 1 1 d . . . . .
C16A C 0.65680(9) 0.71351(9) 0.65569(6) 0.00962(17) Uani 1 1 d . . . . .
C17A C 0.73387(9) 0.66250(10) 0.62708(7) 0.01155(18) Uani 1 1 d . . . . .
H17A H 0.7690 0.5995 0.6520 0.014 Uiso 1 1 calc R U . . .
C18A C 0.76044(10) 0.70176(11) 0.56284(7) 0.01298(19) Uani 1 1 d . . . . .
C19A C 0.71232(11) 0.79388(10) 0.52482(7) 0.0138(2) Uani 1 1 d . . . . .
H19A H 0.7302 0.8200 0.4810 0.017 Uiso 1 1 calc R U . . .
C20A C 0.63701(10) 0.84669(10) 0.55298(7) 0.01162(18) Uani 1 1 d . . . . .
C21A C 0.61038(10) 0.80744(10) 0.61676(7) 0.01107(18) Uani 1 1 d . . . . .
H21A H 0.5588 0.8456 0.6347 0.013 Uiso 1 1 calc R U . . .
C22A C 0.84302(12) 0.64246(12) 0.53513(8) 0.0185(2) Uani 1 1 d . . . . .
C23A C 0.58585(11) 0.94931(11) 0.51639(7) 0.0159(2) Uani 1 1 d . . . . .
C24A C 0.49982(9) 0.69637(9) 0.72627(6) 0.00987(17) Uani 1 1 d . . . . .
C25A C 0.46263(9) 0.70824(11) 0.79089(7) 0.01218(18) Uani 1 1 d . . . . .
H25A H 0.5140 0.7163 0.8401 0.015 Uiso 1 1 calc R U . . .
C26A C 0.35250(10) 0.70863(11) 0.78535(7) 0.0145(2) Uani 1 1 d . . . . .
C27A C 0.27458(10) 0.69802(12) 0.71459(7) 0.0151(2) Uani 1 1 d . . . . .
H27A H 0.1997 0.6977 0.7107 0.018 Uiso 1 1 calc R U . . .
C28A C 0.30971(9) 0.68786(11) 0.64951(7) 0.01281(19) Uani 1 1 d . . . . .
C29A C 0.41886(9) 0.68639(10) 0.65503(6) 0.01149(18) Uani 1 1 d . . . . .
H29A H 0.4399 0.6784 0.6094 0.014 Uiso 1 1 calc R U . . .
C30A C 0.31849(8) 0.71758(10) 0.85678(7) 0.0222(3) Uani 1 1 d D . . . .
C34A C 0.88389(9) 0.76319(9) 0.90518(6) 0.01119(19) Uani 1 1 d . . . . .
C35A C 0.22445(11) 0.67564(13) 0.57337(7) 0.0191(2) Uani 1 1 d . . . . .
F1A F 0.6327(2) 1.0510(6) 0.8754(3) 0.0436(13) Uani 0.5 1 d D U P A 1
F2A F 0.7717(3) 1.0416(4) 0.97611(10) 0.0251(6) Uani 0.5 1 d D U P A 1
F3A F 0.7941(5) 1.0954(5) 0.8719(3) 0.0280(10) Uani 0.5 1 d D U P A 1
F1A' F 0.6437(2) 1.0590(5) 0.8517(2) 0.0428(12) Uani 0.5 1 d D U P A 2
F2A' F 0.8099(5) 1.0948(6) 0.8889(4) 0.0327(12) Uani 0.5 1 d D U P A 2
F3A' F 0.7351(5) 1.0395(5) 0.97231(14) 0.0601(15) Uani 0.5 1 d D U P A 2
F4A F 1.02330(8) 0.74860(12) 1.02248(5) 0.0325(2) Uani 1 1 d . . . . .
F5A F 1.06656(8) 0.72188(11) 0.91884(6) 0.0329(3) Uani 1 1 d . . . . .
F6A F 0.97475(9) 0.60370(9) 0.95824(8) 0.0337(3) Uani 1 1 d . . . . .
F7A F 0.63615(11) 0.43098(10) 0.97164(6) 0.0340(3) Uani 1 1 d . . . . .
F8A F 0.80252(10) 0.41597(10) 0.97445(6) 0.0321(3) Uani 1 1 d . . . . .
F9A F 0.69922(9) 0.27673(7) 0.95195(5) 0.02262(18) Uani 1 1 d . . . . .
F10A F 0.64782(10) 0.17359(7) 0.69020(6) 0.0275(2) Uani 1 1 d . . . . .
F11A F 0.65533(9) 0.29089(8) 0.60487(5) 0.02397(18) Uani 1 1 d . . . . .
F12A F 0.50409(7) 0.25888(8) 0.62697(5) 0.0239(2) Uani 1 1 d . . . . .
F13A F 0.93588(8) 0.62743(9) 0.59206(7) 0.0262(2) Uani 1 1 d . . . . .
F14A F 0.80925(9) 0.54384(8) 0.50833(6) 0.02347(18) Uani 1 1 d . . . . .
F15A F 0.86878(11) 0.69361(10) 0.47825(7) 0.0373(3) Uani 1 1 d . . . . .
F16A F 0.60641(9) 0.97025(8) 0.44967(5) 0.02267(18) Uani 1 1 d . . . . .
F17A F 0.47774(8) 0.94796(9) 0.50090(6) 0.02453(19) Uani 1 1 d . . . . .
F18A F 0.62041(10) 1.03433(8) 0.56239(6) 0.0291(2) Uani 1 1 d . . . . .
F19A F 0.21515(14) 0.7505(3) 0.8428(2) 0.0289(7) Uani 0.5 1 d D U P B 1
F20A F 0.3757(4) 0.7953(4) 0.9027(4) 0.0217(7) Uani 0.5 1 d D U P B 1
F21A F 0.3350(5) 0.6279(5) 0.9002(5) 0.0257(8) Uani 0.5 1 d D U P B 1
F19' F 0.21081(13) 0.7050(4) 0.8428(3) 0.0496(13) Uani 0.5 1 d D U P B 2
F20' F 0.3545(5) 0.8064(4) 0.8989(5) 0.0359(15) Uani 0.5 1 d D U P B 2
F21' F 0.3593(5) 0.6340(5) 0.9035(5) 0.0350(13) Uani 0.5 1 d D U P B 2
F22A F 0.26320(7) 0.68324(10) 0.51327(5) 0.02383(19) Uani 1 1 d . . . . .
F23A F 0.14615(8) 0.75040(14) 0.56343(6) 0.0384(3) Uani 1 1 d . . . . .
F24A F 0.17364(10) 0.58029(12) 0.56714(7) 0.0388(3) Uani 1 1 d . . . . .
N1 N 0.28641(8) 0.06875(10) 0.80944(7) 0.01447(18) Uani 1 1 d . . . . .
N2 N 0.19811(8) 0.00752(9) 0.75745(6) 0.01317(17) Uani 1 1 d . . . . .
P1 P 0.26810(3) 0.20788(3) 0.80578(2) 0.01407(6) Uani 1 1 d . . . . .
P2 P 0.07751(3) 0.05868(3) 0.76573(2) 0.01095(5) Uani 1 1 d . . . . .
Rh1 Rh 0.08861(2) 0.24227(2) 0.75816(2) 0.01265(2) Uani 1 1 d . . . . .

loop_
_atom_site_aniso_label
_atom_site_aniso_U_11
_atom_site_aniso_U_22
_atom_site_aniso_U_33
_atom_site_aniso_U_23
_atom_site_aniso_U_13
_atom_site_aniso_U_12
B1A 0.0098(4) 0.0097(5) 0.0084(4) 0.0003(4) 0.0031(4) 0.0008(4)
C1 0.0200(6) 0.0161(6) 0.0280(6) 0.0032(5) 0.0137(5) 0.0015(4)
C2 0.0209(6) 0.0129(6) 0.0301(7) -0.0016(5) 0.0108(5) -0.0010(5)
C3 0.0275(7) 0.0158(6) 0.0294(7) -0.0028(5) 0.0120(6) 0.0019(5)
C4 0.0258(6) 0.0208(6) 0.0256(6) -0.0010(5) 0.0139(5) 0.0047(5)
C5 0.0154(5) 0.0183(6) 0.0241(6) 0.0038(5) 0.0103(5) 0.0044(4)
C6 0.0142(5) 0.0167(5) 0.0237(6) 0.0037(5) 0.0058(4) 0.0040(4)
C7 0.0194(6) 0.0181(6) 0.0223(6) 0.0041(5) 0.0070(5) 0.0050(5)
C8 0.0257(7) 0.0211(7) 0.0228(6) 0.0045(5) 0.0124(5) 0.0067(5)
C9 0.0109(5) 0.0190(6) 0.0239(6) -0.0021(5) 0.0045(4) 0.0031(4)
C10 0.0151(5) 0.0180(6) 0.0253(6) -0.0035(5) 0.0089(5) 0.0022(4)
C11 0.0152(5) 0.0225(6) 0.0158(5) -0.0048(4) 0.0066(4) 0.0003(4)
C12 0.0214(6) 0.0314(8) 0.0335(8) -0.0043(6) 0.0168(6) 0.0040(6)
C13 0.0169(5) 0.0214(7) 0.0394(8) -0.0007(5) 0.0151(6) -0.0029(4)
C14 0.0158(5) 0.0293(7) 0.0232(5) -0.0130(7) 0.0011(4) -0.0006(6)
C15 0.0277(7) 0.0451(10) 0.0174(6) -0.0106(6) 0.0049(5) 0.0003(6)
C16 0.0201(6) 0.0260(7) 0.0130(5) 0.0036(5) 0.0046(4) -0.0034(5)
C17 0.0187(6) 0.0585(13) 0.0312(8) -0.0211(9) -0.0069(6) 0.0078(7)
C18 0.0115(4) 0.0163(5) 0.0133(5) -0.0004(4) 0.0007(4) -0.0012(4)
C19 0.0182(5) 0.0268(7) 0.0128(5) -0.0010(5) 0.0013(4) -0.0011(5)
C20 0.0195(6) 0.0154(6) 0.0283(7) -0.0027(5) 0.0027(5) -0.0011(5)
C21 0.0117(5) 0.0232(6) 0.0210(6) 0.0014(5) 0.0039(4) -0.0025(4)
C22 0.0420(10) 0.0336(10) 0.0426(10) -0.0224(9) 0.0057(9) -0.0129(8)
C1A 0.0105(3) 0.0100(4) 0.0086(3) 0.0008(4) 0.0033(3) -0.0002(4)
C2A 0.0121(4) 0.0100(4) 0.0121(4) 0.0002(4) 0.0036(4) 0.0008(4)
C3A 0.0135(4) 0.0096(4) 0.0148(5) -0.0015(4) 0.0053(4) -0.0002(4)
C4A 0.0123(4) 0.0133(5) 0.0126(4) -0.0021(4) 0.0037(4) -0.0017(4)
C5A 0.0105(4) 0.0115(4) 0.0107(4) -0.0002(3) 0.0031(3) 0.0004(3)
C6A 0.0189(5) 0.0120(5) 0.0221(6) -0.0030(4) 0.0066(4) 0.0002(4)
C7A 0.0109(4) 0.0170(5) 0.0149(5) -0.0003(4) 0.0015(4) 0.0004(4)
C8A 0.0099(4) 0.0101(4) 0.0091(4) -0.0001(3) 0.0036(3) 0.0005(3)
C9A 0.0129(4) 0.0096(4) 0.0089(4) 0.0002(3) 0.0036(3) 0.0004(3)
C10A 0.0130(5) 0.0097(5) 0.0102(4) 0.0008(3) 0.0033(4) 0.0001(4)
C11A 0.0138(5) 0.0097(4) 0.0130(4) -0.0001(4) 0.0037(4) -0.0001(4)
C12A 0.0117(4) 0.0103(4) 0.0112(4) -0.0022(3) 0.0031(4) 0.0003(4)
C13A 0.0126(4) 0.0113(5) 0.0092(4) -0.0012(3) 0.0034(3) -0.0006(4)
C14A 0.0250(6) 0.0112(5) 0.0113(4) 0.0018(4) 0.0052(4) 0.0005(4)
C15A 0.0174(5) 0.0125(5) 0.0142(5) -0.0033(4) 0.0041(4) -0.0006(4)
C16A 0.0101(4) 0.0103(4) 0.0085(4) 0.0006(3) 0.0029(3) 0.0001(3)
C17A 0.0128(4) 0.0115(5) 0.0117(4) 0.0013(3) 0.0057(3) 0.0018(4)
C18A 0.0151(5) 0.0134(5) 0.0129(4) 0.0001(4) 0.0079(4) 0.0003(4)
C19A 0.0179(5) 0.0137(5) 0.0115(4) 0.0004(4) 0.0067(4) -0.0016(4)
C20A 0.0141(5) 0.0113(5) 0.0088(4) 0.0012(3) 0.0025(4) -0.0006(4)
C21A 0.0124(4) 0.0113(4) 0.0096(4) 0.0015(3) 0.0034(3) 0.0007(4)
C22A 0.0241(6) 0.0163(6) 0.0207(5) 0.0016(5) 0.0155(5) 0.0019(5)
C23A 0.0214(5) 0.0144(5) 0.0108(4) 0.0028(4) 0.0032(4) 0.0011(4)
C24A 0.0105(4) 0.0102(5) 0.0089(4) -0.0003(3) 0.0029(3) 0.0004(3)
C25A 0.0113(4) 0.0163(5) 0.0095(4) -0.0004(4) 0.0040(3) 0.0007(4)
C26A 0.0126(4) 0.0221(5) 0.0100(4) -0.0004(4) 0.0052(4) 0.0017(4)
C27A 0.0105(4) 0.0225(6) 0.0129(4) -0.0004(4) 0.0046(4) 0.0009(4)
C28A 0.0098(4) 0.0181(5) 0.0101(4) -0.0014(4) 0.0021(3) -0.0001(4)
C29A 0.0103(4) 0.0146(5) 0.0096(4) -0.0017(4) 0.0030(3) 0.0007(4)
C30A 0.0159(5) 0.0397(9) 0.0133(5) 0.0009(5) 0.0079(4) 0.0032(5)
C34A 0.0100(4) 0.0128(5) 0.0106(4) 0.0001(3) 0.0029(3) -0.0001(3)
C35A 0.0120(5) 0.0319(7) 0.0125(5) -0.0035(5) 0.0021(4) -0.0006(5)
F1A 0.0127(11) 0.035(2) 0.077(2) -0.036(2) 0.0026(13) 0.0060(11)
F2A 0.0402(13) 0.0182(11) 0.0175(9) -0.0097(8) 0.0093(8) 0.0073(11)
F3A 0.048(3) 0.0099(12) 0.0340(19) 0.0026(11) 0.0236(19) 0.0011(14)
F1A' 0.0144(11) 0.0187(12) 0.085(3) -0.020(2) -0.0012(14) 0.0063(10)
F2A' 0.0196(11) 0.0176(15) 0.059(3) -0.0057(18) 0.0086(17) -0.0075(10)
F3A' 0.125(4) 0.0313(17) 0.0501(19) 0.0052(15) 0.066(2) 0.022(3)
F4A 0.0254(4) 0.0455(6) 0.0178(4) -0.0100(5) -0.0073(3) 0.0133(5)
F5A 0.0146(4) 0.0534(8) 0.0339(5) 0.0126(5) 0.0121(3) 0.0110(4)
F6A 0.0226(5) 0.0186(4) 0.0471(7) 0.0109(4) -0.0096(4) 0.0007(4)
F7A 0.0606(7) 0.0301(5) 0.0205(4) 0.0082(4) 0.0261(5) 0.0195(5)
F8A 0.0369(6) 0.0334(6) 0.0157(4) 0.0054(4) -0.0082(4) -0.0123(5)
F9A 0.0397(5) 0.0114(3) 0.0166(4) 0.0047(3) 0.0080(4) 0.0000(3)
F10A 0.0449(6) 0.0111(4) 0.0212(4) -0.0045(3) 0.0017(4) 0.0061(4)
F11A 0.0310(5) 0.0256(5) 0.0205(4) -0.0101(3) 0.0156(4) -0.0055(4)
F12A 0.0170(3) 0.0279(6) 0.0240(4) -0.0121(4) 0.0019(3) -0.0061(3)
F13A 0.0166(4) 0.0271(5) 0.0373(5) -0.0066(4) 0.0114(4) 0.0030(3)
F14A 0.0321(5) 0.0193(4) 0.0216(4) -0.0055(3) 0.0120(4) 0.0029(3)
F15A 0.0559(7) 0.0287(5) 0.0464(6) 0.0143(5) 0.0449(6) 0.0130(5)
F16A 0.0335(5) 0.0209(4) 0.0159(4) 0.0091(3) 0.0108(3) 0.0041(4)
F17A 0.0203(4) 0.0280(5) 0.0247(4) 0.0112(4) 0.0057(3) 0.0085(3)
F18A 0.0495(6) 0.0117(4) 0.0206(4) -0.0011(3) 0.0017(4) 0.0014(4)
F19A 0.0150(9) 0.057(2) 0.0178(10) 0.0036(13) 0.0099(8) 0.0144(10)
F20A 0.0353(15) 0.0195(13) 0.0154(11) -0.0042(10) 0.0155(11) 0.0098(13)
F21A 0.0376(19) 0.0252(15) 0.0216(12) 0.0070(11) 0.0200(15) -0.0076(14)
F19' 0.0218(12) 0.107(4) 0.0252(13) -0.009(2) 0.0144(10) -0.0060(14)
F20' 0.061(3) 0.0297(18) 0.0282(19) -0.0020(14) 0.030(2) 0.0173(17)
F21' 0.054(3) 0.0341(17) 0.0274(17) 0.0025(12) 0.028(2) -0.0166(18)
F22A 0.0168(4) 0.0438(6) 0.0101(3) -0.0004(3) 0.0028(3) 0.0009(4)
F23A 0.0214(4) 0.0674(9) 0.0203(4) -0.0063(5) -0.0030(3) 0.0225(6)
F24A 0.0357(6) 0.0527(8) 0.0228(5) -0.0060(5) 0.0004(4) -0.0276(6)
N1 0.0095(4) 0.0160(5) 0.0166(4) -0.0029(4) 0.0017(3) 0.0006(3)
N2 0.0096(4) 0.0150(4) 0.0145(4) -0.0029(4) 0.0030(3) -0.0003(3)
P1 0.00994(12) 0.01506(13) 0.01765(13) -0.00407(11) 0.00474(10) -0.00139(10)
P2 0.00938(11) 0.01330(14) 0.01003(11) 0.00014(10) 0.00262(9) -0.00019(10)
Rh1 0.01033(3) 0.01217(4) 0.01665(4) 0.00003(3) 0.00581(3) 0.00057(3)

loop_
_atom_type_symbol
_atom_type_description
_atom_type_scat_dispersion_real
_atom_type_scat_dispersion_imag
_atom_type_scat_source
C C 0.0033 0.0016 'International Tables Vol C Tables 4.2.6.8 and 6.1.1.4'
H H 0.0000 0.0000 'International Tables Vol C Tables 4.2.6.8 and 6.1.1.4'
B B 0.0013 0.0007 'International Tables Vol C Tables 4.2.6.8 and 6.1.1.4'
N N 0.0061 0.0033 'International Tables Vol C Tables 4.2.6.8 and 6.1.1.4'
F F 0.0171 0.0103 'International Tables Vol C Tables 4.2.6.8 and 6.1.1.4'
P P 0.1023 0.0942 'International Tables Vol C Tables 4.2.6.8 and 6.1.1.4'
Rh Rh -1.1178 0.9187 'International Tables Vol C Tables 4.2.6.8 and 6.1.1.4'

loop_
_geom_angle_atom_site_label_1
_geom_angle_atom_site_label_2
_geom_angle_atom_site_label_3
_geom_angle
C16A B1A C8A 115.15(9)
C16A B1A C24A 111.22(9)
C8A B1A C24A 102.66(9)
C16A B1A C1A 105.12(9)
C8A B1A C1A 109.59(9)
C24A B1A C1A 113.37(9)
C2 C1 C8 127.88(13)
C2 C1 Rh1 74.08(9)
C8 C1 Rh1 106.08(10)
C1 C2 C3 126.58(15)
C1 C2 Rh1 69.80(8)
C3 C2 Rh1 110.23(10)
C2 C3 C4 113.15(13)
C5 C4 C3 114.94(12)
C6 C5 C4 126.16(13)
C6 C5 Rh1 75.42(8)
C4 C5 Rh1 105.44(9)
C5 C6 C7 126.48(14)
C5 C6 Rh1 69.65(8)
C7 C6 Rh1 109.76(9)
C6 C7 C8 111.77(12)
C1 C8 C7 113.94(12)
N1 C9 C10 103.81(10)
C12 C10 C9 126.57(14)
C12 C10 C11 126.69(14)
C9 C10 C11 106.62(11)
N2 C11 C10 102.32(11)
C15 C14 C17 108.19(17)
C15 C14 C22 108.43(15)
C17 C14 C22 109.71(16)
C15 C14 P1 109.11(10)
C17 C14 P1 110.85(11)
C22 C14 P1 110.48(14)
C20 C18 C19 109.23(12)
C20 C18 C21 108.04(12)
C19 C18 C21 109.93(11)
C20 C18 P2 111.08(9)
C19 C18 P2 111.95(9)
C21 C18 P2 106.50(9)
C2A C1A C5A 115.79(11)
C2A C1A B1A 123.56(10)
C5A C1A B1A 120.59(11)
C3A C2A C1A 121.68(11)
C4A C3A C2A 121.32(11)
C4A C3A C6A 117.45(11)
C2A C3A C6A 121.23(11)
C34A C4A C3A 117.91(11)
C34A C5A C1A 122.49(11)
F1A C6A F3A 108.2(4)
F3A' C6A F2A' 105.2(4)
F1A C6A F2A 106.8(3)
F3A C6A F2A 103.0(3)
F3A' C6A F1A' 108.1(3)
F2A' C6A F1A' 102.7(4)
F1A C6A C3A 114.8(3)
F3A' C6A C3A 115.2(3)
F3A C6A C3A 111.9(3)
F2A' C6A C3A 113.1(4)
F2A C6A C3A 111.3(2)
F1A' C6A C3A 111.7(3)
F5A C7A F4A 107.14(12)
F5A C7A F6A 106.33(13)
F4A C7A F6A 106.00(13)
F5A C7A C34A 112.48(11)
F4A C7A C34A 112.52(11)
F6A C7A C34A 111.92(11)
C13A C8A C9A 115.50(10)
C13A C8A B1A 124.95(10)
C9A C8A B1A 119.19(10)
C10A C9A C8A 122.50(11)
C11A C10A C9A 121.14(11)
C11A C10A C14A 121.18(11)
C9A C10A C14A 117.66(11)
C10A C11A C12A 117.64(11)
C11A C12A C13A 121.27(11)
C11A C12A C15A 118.76(11)
C13A C12A C15A 119.93(11)
C12A C13A C8A 121.87(10)
F9A C14A F7A 107.31(11)
F9A C14A F8A 106.64(12)
F7A C14A F8A 105.96(12)
F9A C14A C10A 113.29(11)
F7A C14A C10A 112.00(11)
F8A C14A C10A 111.20(11)
F11A C15A F10A 106.72(11)
F11A C15A F12A 106.29(11)
F10A C15A F12A 106.39(11)
F11A C15A C12A 112.85(11)
F10A C15A C12A 112.17(10)
F12A C15A C12A 111.96(11)
C17A C16A C21A 115.67(10)
C17A C16A B1A 124.21(10)
C21A C16A B1A 119.85(10)
C18A C17A C16A 121.81(11)
C19A C18A C17A 121.34(11)
C19A C18A C22A 119.82(11)
C17A C18A C22A 118.84(11)
C18A C19A C20A 117.80(11)
C19A C20A C21A 120.85(11)
C19A C20A C23A 120.23(11)
C21A C20A C23A 118.89(11)
C20A C21A C16A 122.52(11)
F15A C22A F14A 106.34(12)
F15A C22A F13A 106.97(13)
F14A C22A F13A 105.88(12)
F15A C22A C18A 112.93(12)
F14A C22A C18A 112.46(12)
F13A C22A C18A 111.79(11)
F18A C23A F16A 107.06(11)
F18A C23A F17A 106.07(12)
F16A C23A F17A 106.44(11)
F18A C23A C20A 111.74(11)
F16A C23A C20A 112.80(11)
F17A C23A C20A 112.28(11)
C25A C24A C29A 115.72(10)
C25A C24A B1A 121.92(10)
C29A C24A B1A 121.73(9)
C26A C25A C24A 122.19(11)
C27A C26A C25A 120.89(11)
C27A C26A C30A 119.65(11)
C25A C26A C30A 119.44(10)
C26A C27A C28A 117.87(11)
C29A C28A C27A 121.27(11)
C29A C28A C35A 121.45(10)
C27A C28A C35A 117.26(11)
C28A C29A C24A 122.05(10)
F20' C30A F21' 105.5(6)
F21A C30A F20A 105.5(5)
F21A C30A F19A 109.8(3)
F20A C30A F19A 103.4(3)
F20' C30A F19' 111.6(4)
F21' C30A F19' 102.8(4)
F21A C30A C26A 114.3(4)
F20' C30A C26A 114.5(4)
F21' C30A C26A 109.3(4)
F20A C30A C26A 110.1(4)
F19A C30A C26A 112.80(19)
F19' C30A C26A 112.3(2)
C4A C34A C5A 120.66(11)
C4A C34A C7A 119.98(11)
C5A C34A C7A 119.35(11)
F22A C35A F24A 106.59(12)
F22A C35A F23A 106.84(12)
F24A C35A F23A 105.51(13)
F22A C35A C28A 113.43(11)
F24A C35A C28A 112.03(13)
F23A C35A C28A 111.92(12)
N2 N1 C9 101.42(10)
N2 N1 P1 114.79(8)
C9 N1 P1 118.78(9)
N1 N2 C11 104.91(10)
N1 N2 P2 107.74(8)
C11 N2 P2 119.53(9)
N1 P1 C13 108.79(6)
N1 P1 C14 101.14(8)
C13 P1 C14 103.67(8)
N1 P1 Rh1 108.29(4)
C13 P1 Rh1 117.13(6)
C14 P1 Rh1 116.50(5)
N2 P2 C16 100.31(6)
N2 P2 C18 104.07(6)
C16 P2 C18 103.56(6)
N2 P2 Rh1 106.65(4)
C16 P2 Rh1 116.48(5)
C18 P2 Rh1 122.89(4)
C1 Rh1 C5 95.26(5)
C1 Rh1 P1 96.48(4)
C5 Rh1 P1 151.25(4)
C1 Rh1 C2 36.12(6)
C5 Rh1 C2 80.45(6)
P1 Rh1 C2 93.96(4)
C1 Rh1 P2 144.72(4)
C5 Rh1 P2 102.60(4)
P1 Rh1 P2 82.215(12)
C2 Rh1 P2 176.12(5)
C1 Rh1 C6 79.37(5)
C5 Rh1 C6 34.93(5)
P1 Rh1 C6 173.57(4)
C2 Rh1 C6 85.58(6)
P2 Rh1 C6 98.30(4)

loop_
_geom_bond_atom_site_label_1
_geom_bond_atom_site_label_2
_geom_bond_distance
B1A C16A 1.6393(16)
B1A C8A 1.6403(18)
B1A C24A 1.6427(17)
B1A C1A 1.6476(18)
C1 C2 1.393(2)
C1 C8 1.503(2)
C1 Rh1 2.2173(14)
C2 C3 1.523(2)
C2 Rh1 2.2719(15)
C3 C4 1.542(2)
C4 C5 1.505(2)
C5 C6 1.372(2)
C5 Rh1 2.2465(13)
C6 C7 1.512(2)
C6 Rh1 2.3189(13)
C7 C8 1.534(2)
C9 N1 1.4772(17)
C9 C10 1.511(2)
C10 C12 1.326(2)
C10 C11 1.5127(19)
C11 N2 1.4877(17)
C13 P1 1.8305(15)
C14 C15 1.530(2)
C14 C17 1.535(2)
C14 C22 1.535(3)
C14 P1 1.8688(14)
C16 P2 1.8161(13)
C18 C20 1.536(2)
C18 C19 1.5362(19)
C18 C21 1.5403(19)
C18 P2 1.8669(13)
C1A C2A 1.4027(18)
C1A C5A 1.4050(16)
C2A C3A 1.3996(17)
C3A C4A 1.3910(17)
C3A C6A 1.4879(17)
C4A C34A 1.3866(16)
C5A C34A 1.3965(16)
C6A F1A 1.3428(13)
C6A F3A' 1.3435(14)
C6A F3A 1.3455(13)
C6A F2A' 1.3457(14)
C6A F2A 1.3463(13)
C6A F1A' 1.3473(13)
C7A F5A 1.3296(16)
C7A F4A 1.3332(16)
C7A F6A 1.3428(17)
C7A C34A 1.5033(17)
C8A C13A 1.4052(16)
C8A C9A 1.4090(15)
C9A C10A 1.3874(17)
C10A C11A 1.3869(17)
C10A C14A 1.4994(17)
C11A C12A 1.3928(17)
C12A C13A 1.3972(17)
C12A C15A 1.5003(17)
C14A F9A 1.3341(16)
C14A F7A 1.3389(17)
C14A F8A 1.3465(18)
C15A F11A 1.3354(16)
C15A F10A 1.3455(16)
C15A F12A 1.3456(16)
C16A C17A 1.4030(16)
C16A C21A 1.4047(16)
C17A C18A 1.3982(16)
C18A C19A 1.3864(18)
C18A C22A 1.5003(18)
C19A C20A 1.3900(17)
C20A C21A 1.3909(16)
C20A C23A 1.4990(18)
C22A F15A 1.3363(16)
C22A F14A 1.3431(18)
C22A F13A 1.3483(18)
C23A F18A 1.3398(17)
C23A F16A 1.3411(15)
C23A F17A 1.3422(17)
C24A C25A 1.4014(15)
C24A C29A 1.4116(16)
C25A C26A 1.3973(17)
C26A C27A 1.3879(17)
C26A C30A 1.4922(17)
C27A C28A 1.3917(17)
C28A C29A 1.3849(16)
C28A C35A 1.5029(17)
C30A F21A 1.3451(13)
C30A F20' 1.3460(14)
C30A F21' 1.3466(14)
C30A F20A 1.3466(13)
C30A F19A 1.3480(13)
C30A F19' 1.3486(13)
C35A F22A 1.3322(16)
C35A F24A 1.343(2)
C35A F23A 1.3461(19)
N1 N2 1.4635(15)
N1 P1 1.7430(13)
N2 P2 1.7304(11)
P1 Rh1 2.2664(3)
P2 Rh1 2.2918(4)

loop_
_geom_torsion_atom_site_label_1
_geom_torsion_atom_site_label_2
_geom_torsion_atom_site_label_3
_geom_torsion_atom_site_label_4
_geom_torsion
C8 C1 C2 C3 -2.5(3)
Rh1 C1 C2 C3 -100.71(15)
C8 C1 C2 Rh1 98.21(15)
C1 C2 C3 C4 89.9(2)
Rh1 C2 C3 C4 10.56(17)
C2 C3 C4 C5 -38.0(2)
C3 C4 C5 C6 -38.9(2)
C3 C4 C5 Rh1 44.12(15)
C4 C5 C6 C7 -1.4(2)
Rh1 C5 C6 C7 -100.03(14)
C4 C5 C6 Rh1 98.66(14)
C5 C6 C7 C8 94.73(17)
Rh1 C6 C7 C8 15.91(15)
C2 C1 C8 C7 -33.8(2)
Rh1 C1 C8 C7 48.31(14)
C6 C7 C8 C1 -43.99(18)
N1 C9 C10 C12 158.41(16)
N1 C9 C10 C11 -17.91(15)
C12 C10 C11 N2 173.87(16)
C9 C10 C11 N2 -9.82(15)
C16A B1A C1A C2A 85.89(12)
C8A B1A C1A C2A -149.82(10)
C24A B1A C1A C2A -35.79(15)
C16A B1A C1A C5A -91.22(12)
C8A B1A C1A C5A 33.08(13)
C24A B1A C1A C5A 147.10(10)
C5A C1A C2A C3A -0.72(16)
B1A C1A C2A C3A -177.95(11)
C1A C2A C3A C4A -1.92(18)
C1A C2A C3A C6A 177.26(10)
C2A C3A C4A C34A 1.55(18)
C6A C3A C4A C34A -177.66(10)
C2A C1A C5A C34A 3.77(16)
B1A C1A C5A C34A -178.91(10)
C4A C3A C6A F1A -161.1(3)
C2A C3A C6A F1A 19.6(3)
C4A C3A C6A F3A' -60.6(3)
C2A C3A C6A F3A' 120.2(3)
C4A C3A C6A F3A 75.0(3)
C2A C3A C6A F3A -104.2(3)
C4A C3A C6A F2A' 60.4(3)
C2A C3A C6A F2A' -118.8(3)
C4A C3A C6A F2A -39.6(2)
C2A C3A C6A F2A 141.2(2)
C4A C3A C6A F1A' 175.7(3)
C2A C3A C6A F1A' -3.5(3)
C16A B1A C8A C13A -32.05(16)
C24A B1A C8A C13A 88.97(12)
C1A B1A C8A C13A -150.27(10)
C16A B1A C8A C9A 155.14(10)
C24A B1A C8A C9A -83.85(12)
C1A B1A C8A C9A 36.92(13)
C13A C8A C9A C10A 3.06(17)
B1A C8A C9A C10A 176.54(11)
C8A C9A C10A C11A -2.36(19)
C8A C9A C10A C14A 175.66(11)
C9A C10A C11A C12A -0.11(18)
C14A C10A C11A C12A -178.06(12)
C10A C11A C12A C13A 1.68(18)
C10A C11A C12A C15A -176.02(11)
C11A C12A C13A C8A -0.86(18)
C15A C12A C13A C8A 176.81(11)
C9A C8A C13A C12A -1.47(17)
B1A C8A C13A C12A -174.52(11)
C11A C10A C14A F9A -7.35(18)
C9A C10A C14A F9A 174.63(12)
C11A C10A C14A F7A -128.91(14)
C9A C10A C14A F7A 53.07(17)
C11A C10A C14A F8A 112.74(14)
C9A C10A C14A F8A -65.28(16)
C11A C12A C15A F11A -139.62(12)
C13A C12A C15A F11A 42.65(16)
C11A C12A C15A F10A -19.03(17)
C13A C12A C15A F10A 163.24(12)
C11A C12A C15A F12A 100.50(14)
C13A C12A C15A F12A -77.23(15)
C8A B1A C16A C17A -29.94(16)
C24A B1A C16A C17A -146.17(11)
C1A B1A C16A C17A 90.76(13)
C8A B1A C16A C21A 156.32(11)
C24A B1A C16A C21A 40.09(14)
C1A B1A C16A C21A -82.98(12)
C21A C16A C17A C18A -1.42(17)
B1A C16A C17A C18A -175.40(11)
C16A C17A C18A C19A 0.63(19)
C16A C17A C18A C22A -179.53(12)
C17A C18A C19A C20A 0.43(19)
C22A C18A C19A C20A -179.42(12)
C18A C19A C20A C21A -0.61(19)
C18A C19A C20A C23A 177.35(12)
C19A C20A C21A C16A -0.26(19)
C23A C20A C21A C16A -178.24(11)
C17A C16A C21A C20A 1.25(18)
B1A C16A C21A C20A 175.51(11)
C19A C18A C22A F15A 5.9(2)
C17A C18A C22A F15A -173.92(13)
C19A C18A C22A F14A -114.43(14)
C17A C18A C22A F14A 65.72(16)
C19A C18A C22A F13A 126.62(13)
C17A C18A C22A F13A -53.23(17)
C19A C20A C23A F18A -109.97(14)
C21A C20A C23A F18A 68.03(16)
C19A C20A C23A F16A 10.72(17)
C21A C20A C23A F16A -171.28(12)
C19A C20A C23A F17A 130.99(13)
C21A C20A C23A F17A -51.01(16)
C16A B1A C24A C25A -157.08(11)
C8A B1A C24A C25A 79.24(13)
C1A B1A C24A C25A -38.88(15)
C16A B1A C24A C29A 32.42(15)
C8A B1A C24A C29A -91.26(12)
C1A B1A C24A C29A 150.62(11)
C29A C24A C25A C26A 0.88(19)
B1A C24A C25A C26A -170.15(12)
C24A C25A C26A C27A -0.5(2)
C24A C25A C26A C30A 177.78(12)
C25A C26A C27A C28A -0.5(2)
C30A C26A C27A C28A -178.81(12)
C26A C27A C28A C29A 1.1(2)
C26A C27A C28A C35A 179.58(13)
C27A C28A C29A C24A -0.8(2)
C35A C28A C29A C24A -179.16(13)
C25A C24A C29A C28A -0.23(18)
B1A C24A C29A C28A 170.83(12)
C27A C26A C30A F21A 105.2(4)
C25A C26A C30A F21A -73.1(4)
C27A C26A C30A F20' -123.4(4)
C25A C26A C30A F20' 58.2(4)
C27A C26A C30A F21' 118.5(4)
C25A C26A C30A F21' -59.9(4)
C27A C26A C30A F20A -136.2(3)
C25A C26A C30A F20A 45.4(3)
C27A C26A C30A F19A -21.2(3)
C25A C26A C30A F19A 160.4(2)
C27A C26A C30A F19' 5.1(3)
C25A C26A C30A F19' -173.2(3)
C3A C4A C34A C5A 1.44(17)
C3A C4A C34A C7A -177.51(11)
C1A C5A C34A C4A -4.25(18)
C1A C5A C34A C7A 174.70(11)
F5A C7A C34A C4A -95.22(14)
F4A C7A C34A C4A 25.89(17)
F6A C7A C34A C4A 145.14(13)
F5A C7A C34A C5A 85.82(15)
F4A C7A C34A C5A -153.06(12)
F6A C7A C34A C5A -33.82(17)
C29A C28A C35A F22A -11.4(2)
C27A C28A C35A F22A 170.14(13)
C29A C28A C35A F24A 109.30(15)
C27A C28A C35A F24A -69.13(17)
C29A C28A C35A F23A -132.42(15)
C27A C28A C35A F23A 49.16(18)
C10 C9 N1 N2 38.91(13)
C10 C9 N1 P1 -87.89(12)
C9 N1 N2 C11 -46.65(12)
P1 N1 N2 C11 82.71(11)
C9 N1 N2 P2 -175.02(9)
P1 N1 N2 P2 -45.66(10)
C10 C11 N2 N1 34.73(13)
C10 C11 N2 P2 155.61(9)
N2 N1 P1 C13 -105.97(10)
C9 N1 P1 C13 14.19(12)
N2 N1 P1 C14 145.28(9)
C9 N1 P1 C14 -94.55(10)
N2 N1 P1 Rh1 22.33(9)
C9 N1 P1 Rh1 142.49(9)
C15 C14 P1 N1 -75.04(14)
C17 C14 P1 N1 44.01(16)
C22 C14 P1 N1 165.84(12)
C15 C14 P1 C13 172.27(13)
C17 C14 P1 C13 -68.68(17)
C22 C14 P1 C13 53.15(14)
C15 C14 P1 Rh1 42.06(16)
C17 C14 P1 Rh1 161.11(13)
C22 C14 P1 Rh1 -77.06(13)
N1 N2 P2 C16 -74.33(10)
C11 N2 P2 C16 166.22(11)
N1 N2 P2 C18 178.74(8)
C11 N2 P2 C18 59.29(11)
N1 N2 P2 Rh1 47.50(8)
C11 N2 P2 Rh1 -71.95(10)
C20 C18 P2 N2 41.89(11)
C19 C18 P2 N2 -80.52(10)
C21 C18 P2 N2 159.30(9)
C20 C18 P2 C16 -62.60(11)
C19 C18 P2 C16 174.99(10)
C21 C18 P2 C16 54.81(11)
C20 C18 P2 Rh1 162.81(8)
C19 C18 P2 Rh1 40.39(11)
C21 C18 P2 Rh1 -79.79(9)
